data_7032935
loop_
_publ_author_name
'Filip, I. H.'
'G\'al, E'
'Lupan, I.'
'Perde-Schrepler, M'
'L\"onnecke, P'
'Surducan, M.'
'G\(ain\(a, L I'
'Hey-Hawkins, E'
'Silaghi-Dumitrescu, L'

_publ_section_title
;
 Tuning the coordination properties of phenothiazine by regioselective
 introduction of diphenylphosphanyl groups.
;
_journal_issue 2
_journal_name_full 'Dalton transactions (Cambridge, England : 2003)'
_journal_page_first 615
_journal_page_last 629
_journal_paper_doi 10.1039/c4dt02665a
_journal_volume 44
_journal_year 2015
_chemical_formula_moiety 'C50 H40 Cl2 N2 P2 Pd S2'
_chemical_formula_sum 'C50 H40 Cl2 N2 P2 Pd S2'
_chemical_formula_weight 972.20
_chemical_name_systematic
;
 ?
;
_space_group_IT_number 2
_symmetry_cell_setting triclinic
_symmetry_space_group_name_Hall '-P 1'
_symmetry_space_group_name_H-M 'P -1'
_atom_sites_solution_hydrogens geom
_atom_sites_solution_primary direct
_atom_sites_solution_secondary difmap
_audit_creation_method SHELXL-97
_cell_angle_alpha 97.823(2)
_cell_angle_beta 97.519(2)
_cell_angle_gamma 97.248(2)
_cell_formula_units_Z 1
_cell_length_a 8.4526(11)
_cell_length_b 10.4377(14)
_cell_length_c 12.9600(17)
_cell_measurement_reflns_used 5874
_cell_measurement_temperature 293(2)
_cell_measurement_theta_max 28.18
_cell_measurement_theta_min 2.36
_cell_volume 1110.9(3)
_computing_cell_refinement 'Bruker SMART'
_computing_data_collection 'Bruker SMART'
_computing_data_reduction 'Bruker SAINT'
_computing_molecular_graphics 'Bruker SHELXTL'
_computing_publication_material 'Bruker SHELXTL'
_computing_structure_refinement 'Bruker SHELXTL'
_computing_structure_solution 'Bruker SHELXTL'
_diffrn_ambient_temperature 293(2)
_diffrn_measured_fraction_theta_full 0.995
_diffrn_measured_fraction_theta_max 0.995
_diffrn_measurement_device_type 'CCD area detector'
_diffrn_measurement_method 'phi and omega scans'
_diffrn_radiation_monochromator graphite
_diffrn_radiation_source 'fine-focus sealed tube'
_diffrn_radiation_type MoK\a
_diffrn_radiation_wavelength 0.71073
_diffrn_reflns_av_R_equivalents 0.0332
_diffrn_reflns_av_sigmaI/netI 0.0436
_diffrn_reflns_limit_h_max 10
_diffrn_reflns_limit_h_min -10
_diffrn_reflns_limit_k_max 12
_diffrn_reflns_limit_k_min -12
_diffrn_reflns_limit_l_max 15
_diffrn_reflns_limit_l_min -15
_diffrn_reflns_number 10581
_diffrn_reflns_theta_full 25.00
_diffrn_reflns_theta_max 25.00
_diffrn_reflns_theta_min 1.60
_exptl_absorpt_coefficient_mu 0.742
_exptl_absorpt_correction_T_max 0.8658
_exptl_absorpt_correction_T_min 0.7973
_exptl_absorpt_correction_type multi-scan
_exptl_absorpt_process_details 'Bruker, 2000.'
_exptl_crystal_colour orange
_exptl_crystal_density_diffrn 1.453
_exptl_crystal_density_method 'not measured'
_exptl_crystal_description block
_exptl_crystal_F_000 496
_exptl_crystal_size_max 0.32
_exptl_crystal_size_mid 0.25
_exptl_crystal_size_min 0.20
_refine_diff_density_max 0.498
_refine_diff_density_min -0.262
_refine_diff_density_rms 0.063
_refine_ls_extinction_method none
_refine_ls_goodness_of_fit_ref 1.075
_refine_ls_hydrogen_treatment constr
_refine_ls_matrix_type full
_refine_ls_number_parameters 268
_refine_ls_number_reflns 3890
_refine_ls_number_restraints 0
_refine_ls_restrained_S_all 1.075
_refine_ls_R_factor_all 0.0475
_refine_ls_R_factor_gt 0.0401
_refine_ls_shift/su_max 0.001
_refine_ls_shift/su_mean 0.000
_refine_ls_structure_factor_coef Fsqd
_refine_ls_weighting_details 'calc w=1/[\s^2^(Fo^2^)+(0.0333P)^2^+0.7152P] where P=(Fo^2^+2Fc^2^)/3'
_refine_ls_weighting_scheme calc
_refine_ls_wR_factor_gt 0.0876
_refine_ls_wR_factor_ref 0.0906
_reflns_number_gt 3444
_reflns_number_total 3890
_reflns_threshold_expression >2\s(I)
_cod_data_source_file c4dt02665a2.cif
_cod_data_source_block compound_10_40ale
_cod_depositor_comments
;
The following automatic conversions were performed:

'_symmetry_cell_setting' value 'Triclinic' changed to 'triclinic'
according to
/usr/data/users/saulius/crontab/automatic-downloads/rss-feeds/RSC/lib/dictionaries/cif_core.dic
dictionary named 'cif_core.dic' version 2.4.2 from 2011-04-26.

Automatic conversion script
Id: cif_fix_values 2827 2014-09-09 07:05:25Z andrius 

 Adding full bibliography for 7032932--7032937.cif.
;
_cod_original_sg_symbol_Hall -P1
_cod_original_sg_symbol_H-M P-1
_cod_database_code 7032935

loop_
_symmetry_equiv_pos_as_xyz
'x, y, z'
'-x, -y, -z'

loop_
_atom_site_label
_atom_site_type_symbol
_atom_site_fract_x
_atom_site_fract_y
_atom_site_fract_z
_atom_site_U_iso_or_equiv
_atom_site_adp_type
_atom_site_occupancy
_atom_site_symmetry_multiplicity
_atom_site_calc_flag
_atom_site_refinement_flags
C1 C 0.8217(4) 0.0629(3) 0.7054(2) 0.0366(7) Uani 1 1 d .
C2 C 0.8699(4) 0.0852(3) 0.8134(2) 0.0362(7) Uani 1 1 d .
H2 H 0.8120 0.0383 0.8558 0.043 Uiso 1 1 calc R
C3 C 1.0024(4) 0.1757(3) 0.8592(2) 0.0356(7) Uani 1 1 d .
C4 C 1.0891(4) 0.2510(3) 0.7983(3) 0.0393(7) Uani 1 1 d .
C5 C 1.0408(4) 0.2279(3) 0.6901(3) 0.0472(8) Uani 1 1 d .
H5 H 1.0975 0.2753 0.6473 0.057 Uiso 1 1 calc R
C6 C 0.9093(4) 0.1352(3) 0.6448(3) 0.0473(8) Uani 1 1 d .
H6 H 0.8793 0.1214 0.5720 0.057 Uiso 1 1 calc R
C7 C 1.1468(4) 0.3530(3) 1.0240(3) 0.0442(8) Uani 1 1 d .
C8 C 1.1444(4) 0.4206(4) 1.1224(3) 0.0526(9) Uani 1 1 d .
H8 H 1.0946 0.3792 1.1713 0.063 Uiso 1 1 calc R
C9 C 1.2157(5) 0.5499(4) 1.1492(3) 0.0606(11) Uani 1 1 d .
H9 H 1.2180 0.5948 1.2166 0.073 Uiso 1 1 calc R
C10 C 1.2819(5) 0.6099(4) 1.0753(3) 0.0634(11) Uani 1 1 d .
H10 H 1.3287 0.6971 1.0924 0.076 Uiso 1 1 calc R
C11 C 1.2815(5) 0.5452(4) 0.9763(3) 0.0596(10) Uani 1 1 d .
H11 H 1.3260 0.5896 0.9269 0.072 Uiso 1 1 calc R
C12 C 1.2161(4) 0.4147(3) 0.9481(3) 0.0445(8) Uani 1 1 d .
C13 C 1.3196(5) 0.4079(4) 0.7787(3) 0.0709(12) Uani 1 1 d .
H13A H 1.4057 0.4692 0.8209 0.106 Uiso 1 1 calc R
H13B H 1.2540 0.4530 0.7339 0.106 Uiso 1 1 calc R
H13C H 1.3639 0.3429 0.7361 0.106 Uiso 1 1 calc R
C14 C 0.5313(4) -0.0879(3) 0.7447(2) 0.0392(7) Uani 1 1 d .
C15 C 0.3889(5) -0.0356(4) 0.7473(3) 0.0589(10) Uani 1 1 d .
H15 H 0.3538 0.0119 0.6953 0.071 Uiso 1 1 calc R
C16 C 0.2993(5) -0.0542(4) 0.8273(4) 0.0752(13) Uani 1 1 d .
H16 H 0.2029 -0.0200 0.8280 0.090 Uiso 1 1 calc R
C17 C 0.3501(5) -0.1220(4) 0.9052(3) 0.0687(11) Uani 1 1 d .
H17 H 0.2892 -0.1330 0.9590 0.082 Uiso 1 1 calc R
C18 C 0.4904(5) -0.1733(4) 0.9040(3) 0.0564(10) Uani 1 1 d .
H18 H 0.5266 -0.2178 0.9579 0.068 Uiso 1 1 calc R
C19 C 0.5783(4) -0.1593(3) 0.8232(3) 0.0459(8) Uani 1 1 d .
H19 H 0.6710 -0.1984 0.8211 0.055 Uiso 1 1 calc R
C20 C 0.7445(4) -0.2093(3) 0.6218(2) 0.0442(8) Uani 1 1 d .
C21 C 0.6464(5) -0.3299(3) 0.6047(3) 0.0582(10) Uani 1 1 d .
H21 H 0.5356 -0.3336 0.6033 0.070 Uiso 1 1 calc R
C22 C 0.7124(7) -0.4440(4) 0.5900(3) 0.0747(14) Uani 1 1 d .
H22 H 0.6466 -0.5245 0.5793 0.090 Uiso 1 1 calc R
C23 C 0.8758(8) -0.4381(5) 0.5913(4) 0.0861(16) Uani 1 1 d .
H23 H 0.9202 -0.5151 0.5812 0.103 Uiso 1 1 calc R
C24 C 0.9734(6) -0.3213(5) 0.6073(4) 0.0822(14) Uani 1 1 d .
H24 H 1.0840 -0.3185 0.6080 0.099 Uiso 1 1 calc R
C25 C 0.9078(5) -0.2061(4) 0.6226(3) 0.0593(10) Uani 1 1 d .
H25 H 0.9748 -0.1261 0.6334 0.071 Uiso 1 1 calc R
N1 N 1.2208(3) 0.3447(3) 0.8475(2) 0.0476(7) Uani 1 1 d .
P1 P 0.65373(10) -0.06009(8) 0.64277(6) 0.0372(2) Uani 1 1 d .
S1 S 1.06874(11) 0.18563(9) 0.99489(7) 0.0486(2) Uani 1 1 d .
Cl1 Cl 0.47333(13) -0.20608(8) 0.40687(7) 0.0652(3) Uani 1 1 d .
Pd1 Pd 0.5000 0.0000 0.5000 0.03696(13) Uani 1 2 d S

loop_
_atom_site_aniso_label
_atom_site_aniso_U_11
_atom_site_aniso_U_22
_atom_site_aniso_U_33
_atom_site_aniso_U_23
_atom_site_aniso_U_13
_atom_site_aniso_U_12
C1 0.0419(18) 0.0328(16) 0.0327(16) 0.0026(13) -0.0010(14) 0.0055(14)
C2 0.0393(18) 0.0344(16) 0.0344(17) 0.0069(13) 0.0023(14) 0.0046(13)
C3 0.0368(17) 0.0352(16) 0.0333(16) 0.0048(13) -0.0002(13) 0.0061(13)
C4 0.0342(17) 0.0386(17) 0.0439(19) 0.0034(14) 0.0038(14) 0.0059(14)
C5 0.052(2) 0.048(2) 0.0406(19) 0.0091(16) 0.0098(16) 0.0013(16)
C6 0.058(2) 0.050(2) 0.0306(17) 0.0031(15) 0.0004(15) 0.0045(17)
C7 0.0349(18) 0.0437(19) 0.048(2) 0.0013(16) -0.0090(15) 0.0042(14)
C8 0.053(2) 0.058(2) 0.040(2) -0.0020(17) -0.0078(16) 0.0087(18)
C9 0.062(2) 0.058(2) 0.053(2) -0.010(2) -0.0094(19) 0.020(2)
C10 0.069(3) 0.043(2) 0.070(3) -0.002(2) -0.006(2) 0.0036(19)
C11 0.060(2) 0.048(2) 0.064(3) 0.0044(19) 0.0006(19) -0.0053(18)
C12 0.0365(18) 0.0428(19) 0.049(2) 0.0005(16) -0.0035(15) 0.0030(15)
C13 0.053(2) 0.080(3) 0.072(3) 0.000(2) 0.018(2) -0.018(2)
C14 0.0409(18) 0.0326(16) 0.0379(17) 0.0010(14) -0.0063(14) 0.0000(14)
C15 0.062(2) 0.059(2) 0.061(2) 0.0145(19) 0.009(2) 0.021(2)
C16 0.064(3) 0.083(3) 0.089(3) 0.016(3) 0.025(2) 0.034(2)
C17 0.068(3) 0.076(3) 0.067(3) 0.015(2) 0.024(2) 0.008(2)
C18 0.053(2) 0.062(2) 0.053(2) 0.0189(19) 0.0047(18) -0.0038(19)
C19 0.0381(18) 0.0451(19) 0.052(2) 0.0108(16) -0.0005(16) -0.0004(15)
C20 0.061(2) 0.0377(18) 0.0322(17) 0.0017(14) -0.0040(15) 0.0164(16)
C21 0.077(3) 0.038(2) 0.052(2) 0.0006(17) -0.0095(19) 0.0098(18)
C22 0.128(4) 0.039(2) 0.051(2) 0.0012(18) -0.006(3) 0.017(2)
C23 0.138(5) 0.065(3) 0.065(3) 0.002(2) 0.020(3) 0.057(3)
C24 0.089(3) 0.083(4) 0.088(3) 0.012(3) 0.029(3) 0.048(3)
C25 0.069(3) 0.057(2) 0.056(2) 0.0095(19) 0.013(2) 0.022(2)
N1 0.0404(16) 0.0504(17) 0.0472(17) 0.0018(14) 0.0064(13) -0.0053(13)
P1 0.0441(5) 0.0311(4) 0.0324(4) 0.0020(3) -0.0063(4) 0.0060(4)
S1 0.0558(6) 0.0465(5) 0.0362(5) 0.0063(4) -0.0097(4) -0.0026(4)
Cl1 0.0980(8) 0.0347(5) 0.0518(5) -0.0089(4) -0.0226(5) 0.0192(5)
Pd1 0.0491(2) 0.02733(19) 0.0297(2) -0.00026(14) -0.00807(15) 0.00699(15)

loop_
_atom_type_symbol
_atom_type_description
_atom_type_scat_dispersion_real
_atom_type_scat_dispersion_imag
_atom_type_scat_source
C C 0.0033 0.0016 'International Tables Vol C Tables 4.2.6.8 and 6.1.1.4'
H H 0.0000 0.0000 'International Tables Vol C Tables 4.2.6.8 and 6.1.1.4'
N N 0.0061 0.0033 'International Tables Vol C Tables 4.2.6.8 and 6.1.1.4'
P P 0.1023 0.0942 'International Tables Vol C Tables 4.2.6.8 and 6.1.1.4'
S S 0.1246 0.1234 'International Tables Vol C Tables 4.2.6.8 and 6.1.1.4'
Cl Cl 0.1484 0.1585 'International Tables Vol C Tables 4.2.6.8 and 6.1.1.4'
Pd Pd -0.9988 1.0072 'International Tables Vol C Tables 4.2.6.8 and 6.1.1.4'

loop_
_geom_angle_atom_site_label_1
_geom_angle_atom_site_label_2
_geom_angle_atom_site_label_3
_geom_angle
_geom_angle_site_symmetry_1
_geom_angle_site_symmetry_3
C6 C1 C2 118.0(3) . .
C6 C1 P1 119.9(2) . .
C2 C1 P1 122.1(2) . .
C3 C2 C1 121.2(3) . .
C3 C2 H2 119.4 . .
C1 C2 H2 119.4 . .
C2 C3 C4 121.0(3) . .
C2 C3 S1 118.4(2) . .
C4 C3 S1 120.5(2) . .
C5 C4 C3 117.5(3) . .
C5 C4 N1 122.7(3) . .
C3 C4 N1 119.7(3) . .
C6 C5 C4 120.9(3) . .
C6 C5 H5 119.5 . .
C4 C5 H5 119.5 . .
C1 C6 C5 121.3(3) . .
C1 C6 H6 119.3 . .
C5 C6 H6 119.3 . .
C8 C7 C12 120.7(3) . .
C8 C7 S1 119.7(3) . .
C12 C7 S1 119.6(3) . .
C7 C8 C9 120.5(4) . .
C7 C8 H8 119.8 . .
C9 C8 H8 119.8 . .
C10 C9 C8 118.7(4) . .
C10 C9 H9 120.6 . .
C8 C9 H9 120.6 . .
C9 C10 C11 121.5(4) . .
C9 C10 H10 119.2 . .
C11 C10 H10 119.2 . .
C10 C11 C12 121.1(4) . .
C10 C11 H11 119.4 . .
C12 C11 H11 119.4 . .
C11 C12 C7 117.4(3) . .
C11 C12 N1 121.9(3) . .
C7 C12 N1 120.7(3) . .
N1 C13 H13A 109.5 . .
N1 C13 H13B 109.5 . .
H13A C13 H13B 109.5 . .
N1 C13 H13C 109.5 . .
H13A C13 H13C 109.5 . .
H13B C13 H13C 109.5 . .
C15 C14 C19 118.1(3) . .
C15 C14 P1 120.5(3) . .
C19 C14 P1 121.4(3) . .
C16 C15 C14 119.9(4) . .
C16 C15 H15 120.0 . .
C14 C15 H15 120.0 . .
C17 C16 C15 120.9(4) . .
C17 C16 H16 119.5 . .
C15 C16 H16 119.5 . .
C18 C17 C16 119.8(4) . .
C18 C17 H17 120.1 . .
C16 C17 H17 120.1 . .
C17 C18 C19 119.9(4) . .
C17 C18 H18 120.0 . .
C19 C18 H18 120.0 . .
C18 C19 C14 121.2(3) . .
C18 C19 H19 119.4 . .
C14 C19 H19 119.4 . .
C25 C20 C21 118.8(3) . .
C25 C20 P1 121.9(3) . .
C21 C20 P1 119.3(3) . .
C22 C21 C20 120.4(4) . .
C22 C21 H21 119.8 . .
C20 C21 H21 119.8 . .
C23 C22 C21 119.6(4) . .
C23 C22 H22 120.2 . .
C21 C22 H22 120.2 . .
C24 C23 C22 120.9(4) . .
C24 C23 H23 119.6 . .
C22 C23 H23 119.6 . .
C23 C24 C25 119.8(5) . .
C23 C24 H24 120.1 . .
C25 C24 H24 120.1 . .
C20 C25 C24 120.5(4) . .
C20 C25 H25 119.8 . .
C24 C25 H25 119.8 . .
C4 N1 C12 119.6(3) . .
C4 N1 C13 117.0(3) . .
C12 N1 C13 117.8(3) . .
C1 P1 C14 105.64(14) . .
C1 P1 C20 103.79(15) . .
C14 P1 C20 103.59(15) . .
C1 P1 Pd1 113.95(10) . .
C14 P1 Pd1 110.26(10) . .
C20 P1 Pd1 118.39(10) . .
C7 S1 C3 98.89(15) . .
Cl1 Pd1 Cl1 180.0 2_656 .
Cl1 Pd1 P1 91.55(3) 2_656 2_656
Cl1 Pd1 P1 88.45(3) . 2_656
Cl1 Pd1 P1 88.45(3) 2_656 .
Cl1 Pd1 P1 91.55(3) . .
P1 Pd1 P1 180.00(3) 2_656 .

loop_
_geom_bond_atom_site_label_1
_geom_bond_atom_site_label_2
_geom_bond_distance
_geom_bond_site_symmetry_2
C1 C6 1.381(4) .
C1 C2 1.384(4) .
C1 P1 1.811(3) .
C2 C3 1.381(4) .
C2 H2 0.9300 .
C3 C4 1.398(4) .
C3 S1 1.759(3) .
C4 C5 1.388(4) .
C4 N1 1.404(4) .
C5 C6 1.386(5) .
C5 H5 0.9300 .
C6 H6 0.9300 .
C7 C8 1.375(5) .
C7 C12 1.397(5) .
C7 S1 1.759(3) .
C8 C9 1.385(5) .
C8 H8 0.9300 .
C9 C10 1.356(6) .
C9 H9 0.9300 .
C10 C11 1.365(5) .
C10 H10 0.9300 .
C11 C12 1.384(5) .
C11 H11 0.9300 .
C12 N1 1.414(4) .
C13 N1 1.464(4) .
C13 H13A 0.9600 .
C13 H13B 0.9600 .
C13 H13C 0.9600 .
C14 C15 1.385(5) .
C14 C19 1.386(4) .
C14 P1 1.813(3) .
C15 C16 1.382(6) .
C15 H15 0.9300 .
C16 C17 1.365(6) .
C16 H16 0.9300 .
C17 C18 1.362(6) .
C17 H17 0.9300 .
C18 C19 1.375(5) .
C18 H18 0.9300 .
C19 H19 0.9300 .
C20 C25 1.375(5) .
C20 C21 1.391(5) .
C20 P1 1.825(3) .
C21 C22 1.378(6) .
C21 H21 0.9300 .
C22 C23 1.373(7) .
C22 H22 0.9300 .
C23 C24 1.357(7) .
C23 H23 0.9300 .
C24 C25 1.387(6) .
C24 H24 0.9300 .
C25 H25 0.9300 .
P1 Pd1 2.3233(8) .
Cl1 Pd1 2.2878(9) .
Pd1 Cl1 2.2878(9) 2_656
Pd1 P1 2.3233(8) 2_656

loop_
_geom_torsion_atom_site_label_1
_geom_torsion_atom_site_label_2
_geom_torsion_atom_site_label_3
_geom_torsion_atom_site_label_4
_geom_torsion
_geom_torsion_site_symmetry_4
C6 C1 C2 C3 -0.7(5) .
P1 C1 C2 C3 177.3(2) .
C1 C2 C3 C4 2.1(5) .
C1 C2 C3 S1 -173.2(2) .
C2 C3 C4 C5 -2.3(5) .
S1 C3 C4 C5 172.9(3) .
C2 C3 C4 N1 178.4(3) .
S1 C3 C4 N1 -6.4(4) .
C3 C4 C5 C6 1.3(5) .
N1 C4 C5 C6 -179.5(3) .
C2 C1 C6 C5 -0.4(5) .
P1 C1 C6 C5 -178.5(3) .
C4 C5 C6 C1 0.1(5) .
C12 C7 C8 C9 -2.2(5) .
S1 C7 C8 C9 175.4(3) .
C7 C8 C9 C10 2.6(6) .
C8 C9 C10 C11 -0.9(6) .
C9 C10 C11 C12 -1.3(6) .
C10 C11 C12 C7 1.7(6) .
C10 C11 C12 N1 -177.3(3) .
C8 C7 C12 C11 0.1(5) .
S1 C7 C12 C11 -177.5(3) .
C8 C7 C12 N1 179.0(3) .
S1 C7 C12 N1 1.4(4) .
C19 C14 C15 C16 0.7(5) .
P1 C14 C15 C16 -178.0(3) .
C14 C15 C16 C17 1.0(7) .
C15 C16 C17 C18 -0.6(7) .
C16 C17 C18 C19 -1.5(6) .
C17 C18 C19 C14 3.2(5) .
C15 C14 C19 C18 -2.8(5) .
P1 C14 C19 C18 175.9(3) .
C25 C20 C21 C22 0.7(5) .
P1 C20 C21 C22 -179.2(3) .
C20 C21 C22 C23 -0.6(6) .
C21 C22 C23 C24 0.2(7) .
C22 C23 C24 C25 0.0(7) .
C21 C20 C25 C24 -0.4(6) .
P1 C20 C25 C24 179.4(3) .
C23 C24 C25 C20 0.1(7) .
C5 C4 N1 C12 145.7(3) .
C3 C4 N1 C12 -35.1(4) .
C5 C4 N1 C13 -7.2(5) .
C3 C4 N1 C13 172.1(3) .
C11 C12 N1 C4 -143.1(3) .
C7 C12 N1 C4 38.0(5) .
C11 C12 N1 C13 9.6(5) .
C7 C12 N1 C13 -169.3(3) .
C6 C1 P1 C14 -159.9(3) .
C2 C1 P1 C14 22.1(3) .
C6 C1 P1 C20 91.5(3) .
C2 C1 P1 C20 -86.5(3) .
C6 C1 P1 Pd1 -38.7(3) .
C2 C1 P1 Pd1 143.3(2) .
C15 C14 P1 C1 103.5(3) .
C19 C14 P1 C1 -75.1(3) .
C15 C14 P1 C20 -147.7(3) .
C19 C14 P1 C20 33.7(3) .
C15 C14 P1 Pd1 -20.1(3) .
C19 C14 P1 Pd1 161.3(2) .
C25 C20 P1 C1 -19.1(3) .
C21 C20 P1 C1 160.7(3) .
C25 C20 P1 C14 -129.3(3) .
C21 C20 P1 C14 50.5(3) .
C25 C20 P1 Pd1 108.3(3) .
C21 C20 P1 Pd1 -71.9(3) .
C8 C7 S1 C3 149.7(3) .
C12 C7 S1 C3 -32.6(3) .
C2 C3 S1 C7 -149.2(3) .
C4 C3 S1 C7 35.4(3) .
C1 P1 Pd1 Cl1 -40.03(12) 2_656
C14 P1 Pd1 Cl1 78.56(11) 2_656
C20 P1 Pd1 Cl1 -162.48(14) 2_656
C1 P1 Pd1 Cl1 139.97(12) .
C14 P1 Pd1 Cl1 -101.44(11) .
C20 P1 Pd1 Cl1 17.52(14) .
